data_7016764
loop_
_publ_author_name
'Li, Jiaye'
'Stasch, Andreas'
'Schenk, Christian'
'Jones, Cameron'

_publ_section_title
;
 Extremely bulky amido-group 14 element chloride complexes: Potential
 synthons for low oxidation state main group chemistry.
;
_journal_issue 40
_journal_name_full 'Dalton transactions (Cambridge, England : 2003)'
_journal_page_first 10448
_journal_page_last 10456
_journal_paper_doi 10.1039/c1dt10678c
_journal_volume 40
_journal_year 2011
_chemical_formula_sum 'C36 H37 Cl2 N Si2'
_chemical_formula_weight 610.75
_chemical_name_systematic
;
?
;
_space_group_IT_number 14
_symmetry_cell_setting monoclinic
_symmetry_space_group_name_Hall '-P 2ybc'
_symmetry_space_group_name_H-M 'P 1 21/c 1'
_atom_sites_solution_hydrogens geom
_atom_sites_solution_primary direct
_atom_sites_solution_secondary difmap
_audit_creation_method SHELXL-97
_cell_angle_alpha 90.00
_cell_angle_beta 97.400(2)
_cell_angle_gamma 90.00
_cell_formula_units_Z 4
_cell_length_a 12.5080(7)
_cell_length_b 17.0460(10)
_cell_length_c 15.5962(9)
_cell_measurement_temperature 173(2)
_cell_volume 3297.6(3)
_computing_structure_refinement 'SHELXL-97 (Sheldrick, 1997)'
_computing_structure_solution 'SHELXS-97 (Sheldrick, 1990)'
_diffrn_ambient_temperature 173(2)
_diffrn_measured_fraction_theta_full 0.964
_diffrn_measured_fraction_theta_max 0.964
_diffrn_measurement_device_type 'Oxford Gemini Ultra'
_diffrn_radiation_monochromator graphite
_diffrn_radiation_source 'Enhance (Mo) X-ray Source'
_diffrn_radiation_type MoK\a
_diffrn_radiation_wavelength 0.71073
_diffrn_reflns_av_R_equivalents 0.0536
_diffrn_reflns_av_sigmaI/netI 0.0495
_diffrn_reflns_limit_h_max 14
_diffrn_reflns_limit_h_min -14
_diffrn_reflns_limit_k_max 20
_diffrn_reflns_limit_k_min -19
_diffrn_reflns_limit_l_max 18
_diffrn_reflns_limit_l_min -15
_diffrn_reflns_number 43632
_diffrn_reflns_theta_full 25.00
_diffrn_reflns_theta_max 25.00
_diffrn_reflns_theta_min 2.92
_exptl_absorpt_coefficient_mu 0.295
_exptl_absorpt_correction_T_max 0.9433
_exptl_absorpt_correction_T_min 0.9167
_exptl_absorpt_correction_type multi-scan
_exptl_absorpt_process_details 'SCALE3 ABSPACK'
_exptl_crystal_colour colourless
_exptl_crystal_density_diffrn 1.230
_exptl_crystal_density_method 'not measured'
_exptl_crystal_description block
_exptl_crystal_F_000 1288
_exptl_crystal_size_max 0.30
_exptl_crystal_size_mid 0.25
_exptl_crystal_size_min 0.20
_refine_diff_density_max 1.396
_refine_diff_density_min -0.710
_refine_diff_density_rms 0.071
_refine_ls_extinction_method none
_refine_ls_goodness_of_fit_ref 1.045
_refine_ls_hydrogen_treatment mixed
_refine_ls_matrix_type full
_refine_ls_number_parameters 400
_refine_ls_number_reflns 5597
_refine_ls_number_restraints 40
_refine_ls_restrained_S_all 1.083
_refine_ls_R_factor_all 0.1175
_refine_ls_R_factor_gt 0.0810
_refine_ls_shift/su_max 0.000
_refine_ls_shift/su_mean 0.000
_refine_ls_structure_factor_coef Fsqd
_refine_ls_weighting_details 'calc w=1/[\s^2^(Fo^2^)+(0.0870P)^2^+9.0081P] where P=(Fo^2^+2Fc^2^)/3'
_refine_ls_weighting_scheme calc
_refine_ls_wR_factor_gt 0.1998
_refine_ls_wR_factor_ref 0.2215
_reflns_number_gt 3900
_reflns_number_total 5597
_reflns_threshold_expression >2sigma(I)
_cod_data_source_file c1dt10678c.txt
_cod_data_source_block compound15
_cod_original_sg_symbol_H-M P2(1)/c
_cod_database_code 7016764

loop_
_symmetry_equiv_pos_as_xyz
'x, y, z'
'-x, y+1/2, -z+1/2'
'-x, -y, -z'
'x, -y-1/2, z-1/2'

loop_
_atom_site_label
_atom_site_type_symbol
_atom_site_fract_x
_atom_site_fract_y
_atom_site_fract_z
_atom_site_U_iso_or_equiv
_atom_site_adp_type
_atom_site_occupancy
_atom_site_symmetry_multiplicity
_atom_site_calc_flag
_atom_site_refinement_flags
_atom_site_disorder_assembly
_atom_site_disorder_group
Cl1 Cl 0.15311(16) 0.14663(11) 0.95440(10) 0.0618(6) Uani 0.851(3) 1 d P A 1
Cl1A Cl 0.2541(13) 0.3056(7) 0.7292(10) 0.105(5) Uiso 0.149(3) 1 d PD A 2
Cl2 Cl 0.38578(14) 0.07473(12) 0.93357(10) 0.0669(6) Uani 0.851(3) 1 d P A 1
Cl2A Cl 0.3756(12) 0.1952(10) 0.6207(10) 0.112(5) Uiso 0.149(3) 1 d PD A 2
Si1 Si 0.28910(13) 0.19211(9) 0.73660(11) 0.0378(4) Uani 0.851(3) 1 d PD A 1
Si1A Si 0.2755(17) 0.1199(13) 0.8755(6) 0.151(9) Uiso 0.149(3) 1 d PD A 2
Si2 Si 0.23097(13) 0.07624(10) 0.87522(9) 0.0375(4) Uani 0.851(3) 1 d PD A 1
Si2A Si 0.2477(16) 0.1893(7) 0.6931(9) 0.139(10) Uiso 0.149(3) 1 d PD A 2
HI2A H 0.1834 0.1874 0.6479 0.167 Uiso 0.149(3) 1 calc PR A 2
N1 N 0.2197(3) 0.1112(2) 0.7682(2) 0.0409(10) Uani 1 1 d D . .
C1 C 0.1459(3) 0.0622(2) 0.7110(3) 0.0296(10) Uani 1 1 d . A .
C2 C 0.0336(3) 0.0727(2) 0.7059(3) 0.0294(10) Uani 1 1 d . . .
C3 C -0.0345(3) 0.0198(3) 0.6573(3) 0.0322(10) Uani 1 1 d . A .
H3 H -0.1102 0.0266 0.6546 0.039 Uiso 1 1 calc R . .
C4 C 0.0039(3) -0.0419(3) 0.6130(3) 0.0309(10) Uani 1 1 d . . .
C5 C 0.1152(4) -0.0492(3) 0.6167(3) 0.0336(10) Uani 1 1 d . A .
H5 H 0.1431 -0.0906 0.5854 0.040 Uiso 1 1 calc R . .
C6 C 0.1872(3) 0.0013(3) 0.6639(3) 0.0315(10) Uani 1 1 d . . .
C7 C -0.0148(4) 0.1423(3) 0.7492(3) 0.0326(10) Uani 1 1 d . A .
H7 H 0.0421 0.1604 0.7960 0.039 Uiso 1 1 calc R . .
C8 C -0.0707(4) -0.0983(3) 0.5610(3) 0.0401(12) Uani 1 1 d . A .
H8A H -0.1358 -0.1054 0.5890 0.060 Uiso 1 1 calc R . .
H8B H -0.0344 -0.1490 0.5576 0.060 Uiso 1 1 calc R . .
H8C H -0.0905 -0.0774 0.5026 0.060 Uiso 1 1 calc R . .
C9 C 0.3085(4) -0.0113(3) 0.6654(3) 0.0350(11) Uani 1 1 d . A .
H9 H 0.3423 0.0418 0.6730 0.042 Uiso 1 1 calc R . .
C10 C -0.0373(4) 0.2114(3) 0.6877(3) 0.0366(11) Uani 1 1 d . . .
C11 C -0.0792(4) 0.2032(3) 0.6011(3) 0.0481(13) Uani 1 1 d . A .
H11 H -0.0967 0.1526 0.5779 0.058 Uiso 1 1 calc R . .
C12 C -0.0955(5) 0.2692(4) 0.5485(4) 0.0667(18) Uani 1 1 d . . .
H12 H -0.1239 0.2636 0.4893 0.080 Uiso 1 1 calc R A .
C13 C -0.0703(5) 0.3431(4) 0.5825(5) 0.070(2) Uani 1 1 d . A .
H13 H -0.0795 0.3879 0.5461 0.084 Uiso 1 1 calc R . .
C14 C -0.0327(5) 0.3516(3) 0.6675(5) 0.0659(18) Uani 1 1 d . . .
H14 H -0.0176 0.4024 0.6909 0.079 Uiso 1 1 calc R A .
C15 C -0.0163(4) 0.2869(3) 0.7197(4) 0.0486(13) Uani 1 1 d . A .
H15 H 0.0100 0.2937 0.7792 0.058 Uiso 1 1 calc R . .
C16 C -0.1129(4) 0.1204(3) 0.7943(3) 0.0336(10) Uani 1 1 d . . .
C17 C -0.2022(4) 0.1680(3) 0.7918(3) 0.0438(12) Uani 1 1 d . A .
H17 H -0.2059 0.2148 0.7585 0.053 Uiso 1 1 calc R . .
C18 C -0.2869(4) 0.1486(4) 0.8375(4) 0.0569(15) Uani 1 1 d . . .
H18 H -0.3470 0.1829 0.8358 0.068 Uiso 1 1 calc R A .
C19 C -0.2850(5) 0.0813(4) 0.8845(4) 0.0613(16) Uani 1 1 d . A .
H19 H -0.3441 0.0674 0.9141 0.074 Uiso 1 1 calc R . .
C20 C -0.1963(5) 0.0339(4) 0.8884(4) 0.0654(17) Uani 1 1 d . . .
H20 H -0.1933 -0.0128 0.9218 0.078 Uiso 1 1 calc R A .
C21 C -0.1110(5) 0.0530(3) 0.8442(3) 0.0541(14) Uani 1 1 d . A .
H21 H -0.0499 0.0194 0.8481 0.065 Uiso 1 1 calc R . .
C22 C 0.3596(4) -0.0606(3) 0.7412(3) 0.0367(11) Uani 1 1 d . . .
C23 C 0.3011(4) -0.1139(3) 0.7835(4) 0.0492(13) Uani 1 1 d . A .
H23 H 0.2259 -0.1194 0.7663 0.059 Uiso 1 1 calc R . .
C24 C 0.3511(5) -0.1588(3) 0.8504(4) 0.0631(16) Uani 1 1 d . . .
H24 H 0.3102 -0.1957 0.8781 0.076 Uiso 1 1 calc R A .
C25 C 0.4597(5) -0.1506(3) 0.8775(4) 0.0586(15) Uani 1 1 d . A .
H25 H 0.4935 -0.1811 0.9243 0.070 Uiso 1 1 calc R . .
C26 C 0.5189(5) -0.0977(3) 0.8358(4) 0.0560(15) Uani 1 1 d . . .
H26 H 0.5941 -0.0920 0.8535 0.067 Uiso 1 1 calc R A .
C27 C 0.4693(4) -0.0536(3) 0.7689(3) 0.0459(13) Uani 1 1 d . A .
H27 H 0.5108 -0.0173 0.7407 0.055 Uiso 1 1 calc R . .
C28 C 0.3351(4) -0.0421(4) 0.5787(3) 0.0500(14) Uani 1 1 d . . .
C29 C 0.3391(5) 0.0098(5) 0.5117(4) 0.073(2) Uani 1 1 d . A .
H29 H 0.3291 0.0641 0.5218 0.087 Uiso 1 1 calc R . .
C30 C 0.3572(6) -0.0145(6) 0.4296(5) 0.098(2) Uani 1 1 d U . .
H30 H 0.3606 0.0224 0.3844 0.118 Uiso 1 1 calc R A .
C31 C 0.3693(6) -0.0881(6) 0.4169(6) 0.097(2) Uani 1 1 d U A .
H31 H 0.3776 -0.1043 0.3598 0.117 Uiso 1 1 calc R . .
C32 C 0.3710(7) -0.1453(6) 0.4788(7) 0.106(3) Uani 1 1 d U . .
H32 H 0.3839 -0.1986 0.4653 0.127 Uiso 1 1 calc R A .
C33 C 0.3527(2) -0.12247(18) 0.5661(2) 0.079(2) Uani 1 1 d . A .
H33 H 0.3528 -0.1596 0.6115 0.095 Uiso 1 1 calc R . .
C35 C 0.2269(2) 0.21628(18) 0.6273(2) 0.0483(16) Uani 0.851(3) 1 d PRD A 1
H35A H 0.2336 0.1715 0.5890 0.072 Uiso 0.851(3) 1 calc PR A 1
H35B H 0.2632 0.2619 0.6061 0.072 Uiso 0.851(3) 1 calc PR A 1
H35C H 0.1504 0.2284 0.6281 0.072 Uiso 0.851(3) 1 calc PR A 1
C34 C 0.4358(2) 0.17298(18) 0.7370(2) 0.0605(19) Uani 0.851(3) 1 d PRD A 1
H34A H 0.4608 0.1365 0.7838 0.091 Uiso 0.851(3) 1 calc PR A 1
H34B H 0.4757 0.2224 0.7458 0.091 Uiso 0.851(3) 1 calc PR A 1
H34C H 0.4480 0.1500 0.6815 0.091 Uiso 0.851(3) 1 calc PR A 1
C36 C 0.2799(2) 0.27528(18) 0.8133(2) 0.0608(19) Uani 0.851(3) 1 d PRD A 1
H36A H 0.2053 0.2941 0.8082 0.091 Uiso 0.851(3) 1 calc PR A 1
H36B H 0.3271 0.3180 0.7993 0.091 Uiso 0.851(3) 1 calc PR A 1
H36C H 0.3024 0.2574 0.8725 0.091 Uiso 0.851(3) 1 calc PR A 1
C34A C 0.4232(18) 0.141(3) 0.887(2) 0.14(3) Uiso 0.149(3) 1 d PD A 2
H34D H 0.4600 0.0992 0.8588 0.206 Uiso 0.149(3) 1 calc PR A 2
H34E H 0.4519 0.1433 0.9483 0.206 Uiso 0.149(3) 1 calc PR A 2
H34F H 0.4353 0.1913 0.8593 0.206 Uiso 0.149(3) 1 calc PR A 2
C35A C 0.212(4) 0.201(3) 0.9323(19) 0.16(3) Uiso 0.149(3) 1 d PD A 2
H35D H 0.1337 0.1980 0.9185 0.247 Uiso 0.149(3) 1 calc PR A 2
H35E H 0.2379 0.2515 0.9135 0.247 Uiso 0.149(3) 1 calc PR A 2
H35F H 0.2321 0.1952 0.9949 0.247 Uiso 0.149(3) 1 calc PR A 2
C36A C 0.259(5) 0.028(2) 0.9384(17) 0.27(7) Uiso 0.149(3) 1 d PD A 2
H36D H 0.2785 0.0387 1.0002 0.409 Uiso 0.149(3) 1 calc PR A 2
H36E H 0.3061 -0.0129 0.9201 0.409 Uiso 0.149(3) 1 calc PR A 2
H36F H 0.1838 0.0107 0.9277 0.409 Uiso 0.149(3) 1 calc PR A 2
H1A H 0.193(16) -0.001(4) 0.882(14) 0.327 Uiso 0.851(3) 1 d PD A 1

loop_
_atom_site_aniso_label
_atom_site_aniso_U_11
_atom_site_aniso_U_22
_atom_site_aniso_U_33
_atom_site_aniso_U_23
_atom_site_aniso_U_13
_atom_site_aniso_U_12
Cl1 0.0823(13) 0.0717(12) 0.0331(8) -0.0099(8) 0.0139(8) 0.0213(9)
Cl2 0.0552(10) 0.0989(15) 0.0420(9) -0.0053(9) -0.0120(7) 0.0089(9)
Si1 0.0360(9) 0.0343(9) 0.0430(10) -0.0024(7) 0.0047(8) -0.0066(6)
Si2 0.0453(9) 0.0404(10) 0.0261(8) -0.0068(7) 0.0022(6) 0.0014(8)
N1 0.037(2) 0.042(2) 0.044(2) -0.0165(19) 0.0055(18) -0.0020(18)
C1 0.034(2) 0.025(2) 0.029(2) 0.0002(18) 0.0032(19) -0.0016(18)
C2 0.035(2) 0.027(2) 0.027(2) 0.0023(19) 0.0068(18) 0.0034(18)
C3 0.029(2) 0.037(3) 0.031(2) 0.001(2) 0.0052(19) -0.0007(19)
C4 0.038(3) 0.031(2) 0.024(2) 0.0005(19) 0.0054(19) -0.0009(19)
C5 0.037(3) 0.035(3) 0.030(2) -0.005(2) 0.010(2) 0.001(2)
C6 0.035(2) 0.029(2) 0.031(2) 0.0002(19) 0.0078(19) -0.0008(19)
C7 0.033(2) 0.033(3) 0.032(2) -0.002(2) 0.0048(19) -0.0002(19)
C8 0.040(3) 0.044(3) 0.036(3) -0.006(2) 0.004(2) -0.006(2)
C9 0.034(2) 0.033(3) 0.039(3) -0.009(2) 0.007(2) 0.0000(19)
C10 0.033(2) 0.032(3) 0.047(3) 0.005(2) 0.015(2) 0.006(2)
C11 0.054(3) 0.046(3) 0.046(3) 0.006(2) 0.013(3) 0.016(2)
C12 0.082(4) 0.075(5) 0.049(3) 0.024(3) 0.028(3) 0.034(4)
C13 0.092(5) 0.043(4) 0.085(5) 0.028(3) 0.047(4) 0.022(3)
C14 0.077(4) 0.036(3) 0.090(5) 0.015(3) 0.035(4) 0.008(3)
C15 0.049(3) 0.033(3) 0.068(4) 0.001(3) 0.022(3) 0.002(2)
C16 0.042(3) 0.031(3) 0.030(2) -0.004(2) 0.011(2) -0.002(2)
C17 0.035(3) 0.047(3) 0.051(3) 0.003(2) 0.008(2) 0.000(2)
C18 0.042(3) 0.071(4) 0.061(4) -0.003(3) 0.018(3) 0.003(3)
C19 0.061(4) 0.071(4) 0.057(4) -0.007(3) 0.029(3) -0.016(3)
C20 0.095(5) 0.051(4) 0.058(4) 0.013(3) 0.041(3) 0.000(3)
C21 0.069(4) 0.048(3) 0.050(3) 0.007(3) 0.025(3) 0.012(3)
C22 0.035(3) 0.032(3) 0.043(3) -0.008(2) 0.006(2) 0.0001(19)
C23 0.045(3) 0.036(3) 0.064(3) 0.005(3) -0.001(3) -0.002(2)
C24 0.057(4) 0.046(3) 0.083(4) 0.018(3) -0.003(3) -0.004(3)
C25 0.062(4) 0.048(3) 0.062(4) 0.010(3) -0.009(3) 0.004(3)
C26 0.043(3) 0.057(4) 0.065(4) -0.005(3) -0.005(3) 0.001(3)
C27 0.039(3) 0.043(3) 0.055(3) -0.003(3) 0.004(2) 0.003(2)
C28 0.027(3) 0.078(4) 0.046(3) -0.017(3) 0.008(2) -0.001(2)
C29 0.050(4) 0.132(6) 0.039(3) -0.002(4) 0.020(3) 0.011(4)
C30 0.075(4) 0.151(6) 0.073(4) -0.006(4) 0.027(3) 0.011(4)
C31 0.062(4) 0.145(6) 0.085(5) -0.035(5) 0.009(4) -0.001(4)
C32 0.081(4) 0.108(5) 0.130(6) -0.062(5) 0.018(4) 0.004(4)
C33 0.072(4) 0.085(5) 0.085(5) -0.054(4) 0.025(4) 0.003(4)
C35 0.031(3) 0.031(3) 0.086(5) -0.004(3) 0.020(3) -0.010(2)
C34 0.038(4) 0.056(4) 0.087(5) 0.008(4) 0.008(3) -0.006(3)
C36 0.072(5) 0.039(4) 0.072(5) -0.017(3) 0.013(4) -0.013(3)

loop_
_atom_type_symbol
_atom_type_description
_atom_type_scat_dispersion_real
_atom_type_scat_dispersion_imag
_atom_type_scat_source
C C 0.0033 0.0016 'International Tables Vol C Tables 4.2.6.8 and 6.1.1.4'
H H 0.0000 0.0000 'International Tables Vol C Tables 4.2.6.8 and 6.1.1.4'
N N 0.0061 0.0033 'International Tables Vol C Tables 4.2.6.8 and 6.1.1.4'
Si Si 0.0817 0.0704 'International Tables Vol C Tables 4.2.6.8 and 6.1.1.4'
Cl Cl 0.1484 0.1585 'International Tables Vol C Tables 4.2.6.8 and 6.1.1.4'

loop_
_geom_angle_atom_site_label_1
_geom_angle_atom_site_label_2
_geom_angle_atom_site_label_3
_geom_angle
N1 Si1 C35 106.01(17)
N1 Si1 C34 112.85(18)
C35 Si1 C34 110.07(17)
N1 Si1 C36 110.33(17)
C35 Si1 C36 111.85(18)
C34 Si1 C36 105.83(16)
N1 Si1A C34A 112.2(6)
N1 Si1A C35A 112.3(6)
C34A Si1A C35A 106.7(5)
N1 Si1A C36A 112.1(6)
C34A Si1A C36A 106.6(5)
C35A Si1A C36A 106.6(5)
N1 Si2 Cl2 112.60(15)
N1 Si2 Cl1 112.71(15)
Cl2 Si2 Cl1 103.68(10)
N1 Si2 H1A 114(9)
Cl2 Si2 H1A 105(9)
Cl1 Si2 H1A 108(8)
N1 Si2A Cl1A 121.8(8)
N1 Si2A Cl2A 127.3(10)
Cl1A Si2A Cl2A 95.5(8)
N1 Si2A HI2A 102.9
Cl1A Si2A HI2A 102.9
Cl2A Si2A HI2A 102.9
C1 N1 Si1A 141.5(7)
C1 N1 Si1 125.5(3)
Si1A N1 Si1 93.0(7)
C1 N1 Si2 110.7(3)
Si1A N1 Si2 30.8(7)
Si1 N1 Si2 123.8(2)
C1 N1 Si2A 100.5(6)
Si1A N1 Si2A 117.8(6)
Si1 N1 Si2A 25.7(6)
Si2 N1 Si2A 148.3(6)
C6 C1 C2 119.7(4)
C6 C1 N1 119.6(4)
C2 C1 N1 120.6(4)
C3 C2 C1 118.9(4)
C3 C2 C7 119.5(4)
C1 C2 C7 121.5(4)
C4 C3 C2 122.5(4)
C4 C3 H3 118.7
C2 C3 H3 118.7
C3 C4 C5 117.3(4)
C3 C4 C8 121.8(4)
C5 C4 C8 120.9(4)
C6 C5 C4 123.0(4)
C6 C5 H5 118.5
C4 C5 H5 118.5
C5 C6 C1 118.5(4)
C5 C6 C9 119.7(4)
C1 C6 C9 121.7(4)
C10 C7 C2 111.9(4)
C10 C7 C16 112.5(4)
C2 C7 C16 113.4(4)
C10 C7 H7 106.1
C2 C7 H7 106.1
C16 C7 H7 106.1
C4 C8 H8A 109.5
C4 C8 H8B 109.5
H8A C8 H8B 109.5
C4 C8 H8C 109.5
H8A C8 H8C 109.5
H8B C8 H8C 109.5
C22 C9 C28 112.4(4)
C22 C9 C6 113.9(4)
C28 C9 C6 111.3(4)
C22 C9 H9 106.2
C28 C9 H9 106.2
C6 C9 H9 106.2
C11 C10 C15 118.0(5)
C11 C10 C7 123.4(4)
C15 C10 C7 118.5(4)
C12 C11 C10 120.0(5)
C12 C11 H11 120.0
C10 C11 H11 120.0
C13 C12 C11 120.0(6)
C13 C12 H12 120.0
C11 C12 H12 120.0
C14 C13 C12 120.2(5)
C14 C13 H13 119.9
C12 C13 H13 119.9
C13 C14 C15 120.1(6)
C13 C14 H14 119.9
C15 C14 H14 119.9
C14 C15 C10 121.5(6)
C14 C15 H15 119.2
C10 C15 H15 119.2
C17 C16 C21 117.4(4)
C17 C16 C7 122.4(4)
C21 C16 C7 120.1(4)
C16 C17 C18 120.9(5)
C16 C17 H17 119.5
C18 C17 H17 119.5
C19 C18 C17 121.0(5)
C19 C18 H18 119.5
C17 C18 H18 119.5
C18 C19 C20 118.7(5)
C18 C19 H19 120.7
C20 C19 H19 120.7
C19 C20 C21 120.9(5)
C19 C20 H20 119.6
C21 C20 H20 119.6
C20 C21 C16 121.2(5)
C20 C21 H21 119.4
C16 C21 H21 119.4
C23 C22 C27 118.1(5)
C23 C22 C9 122.5(4)
C27 C22 C9 119.5(4)
C24 C23 C22 120.6(5)
C24 C23 H23 119.7
C22 C23 H23 119.7
C25 C24 C23 120.7(6)
C25 C24 H24 119.7
C23 C24 H24 119.7
C24 C25 C26 119.3(5)
C24 C25 H25 120.4
C26 C25 H25 120.4
C27 C26 C25 119.9(5)
C27 C26 H26 120.0
C25 C26 H26 120.0
C26 C27 C22 121.4(5)
C26 C27 H27 119.3
C22 C27 H27 119.3
C29 C28 C33 119.9(5)
C29 C28 C9 119.0(5)
C33 C28 C9 121.0(5)
C28 C29 C30 122.3(8)
C28 C29 H29 118.9
C30 C29 H29 118.9
C31 C30 C29 118.0(9)
C31 C30 H30 121.0
C29 C30 H30 121.0
C30 C31 C32 125.3(9)
C30 C31 H31 117.3
C32 C31 H31 117.3
C31 C32 C33 118.5(7)
C31 C32 H32 120.8
C33 C32 H32 120.8
C28 C33 C32 115.9(5)
C28 C33 H33 122.1
C32 C33 H33 122.1
Si1A C34A H34D 109.5
Si1A C34A H34E 109.5
H34D C34A H34E 109.5
Si1A C34A H34F 109.5
H34D C34A H34F 109.5
H34E C34A H34F 109.5
Si1A C35A H35D 109.5
Si1A C35A H35E 109.5
H35D C35A H35E 109.5
Si1A C35A H35F 109.5
H35D C35A H35F 109.5
H35E C35A H35F 109.5
Si1A C36A H36D 109.5
Si1A C36A H36E 109.5
H36D C36A H36E 109.5
Si1A C36A H36F 109.5
H36D C36A H36F 109.5
H36E C36A H36F 109.5
Si1A C36A H1A 94(5)
H36D C36A H1A 146.4
H36E C36A H1A 82.9
H36F C36A H1A 38.1

loop_
_geom_bond_atom_site_label_1
_geom_bond_atom_site_label_2
_geom_bond_distance
Cl1 Si2 2.055(2)
Cl1A Si2A 2.059(5)
Cl2 Si2 2.031(2)
Cl2A Si2A 2.075(8)
Si1 N1 1.735(4)
Si1 C35 1.828(4)
Si1 C34 1.863(3)
Si1 C36 1.868(3)
Si1A N1 1.734(7)
Si1A C34A 1.868(8)
Si1A C35A 1.869(8)
Si1A C36A 1.871(8)
Si2 N1 1.761(4)
Si2 H1A 1.413(9)
Si2A N1 1.837(7)
Si2A HI2A 1.0000
N1 C1 1.461(5)
C1 C6 1.408(6)
C1 C2 1.408(6)
C2 C3 1.395(6)
C2 C7 1.530(6)
C3 C4 1.379(6)
C3 H3 0.9500
C4 C5 1.392(6)
C4 C8 1.502(6)
C5 C6 1.387(6)
C5 H5 0.9500
C6 C9 1.529(6)
C7 C10 1.522(6)
C7 C16 1.536(6)
C7 H7 1.0000
C8 H8A 0.9800
C8 H8B 0.9800
C8 H8C 0.9800
C9 C22 1.524(7)
C9 C28 1.527(7)
C9 H9 1.0000
C10 C11 1.392(7)
C10 C15 1.393(7)
C11 C12 1.391(8)
C11 H11 0.9500
C12 C13 1.388(9)
C12 H12 0.9500
C13 C14 1.356(10)
C13 H13 0.9500
C14 C15 1.371(8)
C14 H14 0.9500
C15 H15 0.9500
C16 C17 1.377(7)
C16 C21 1.385(7)
C17 C18 1.391(7)
C17 H17 0.9500
C18 C19 1.362(8)
C18 H18 0.9500
C19 C20 1.367(8)
C19 H19 0.9500
C20 C21 1.381(8)
C20 H20 0.9500
C21 H21 0.9500
C22 C23 1.384(7)
C22 C27 1.389(7)
C23 C24 1.377(8)
C23 H23 0.9500
C24 C25 1.376(8)
C24 H24 0.9500
C25 C26 1.382(8)
C25 H25 0.9500
C26 C27 1.369(7)
C26 H26 0.9500
C27 H27 0.9500
C28 C29 1.375(9)
C28 C33 1.406(6)
C29 C30 1.391(9)
C29 H29 0.9500
C30 C31 1.283(12)
C30 H30 0.9500
C31 C32 1.371(12)
C31 H31 0.9500
C32 C33 1.462(9)
C32 H32 0.9500
C33 H33 0.9500
C35 H35A 0.9800
C35 H35B 0.9800
C35 H35C 0.9800
C34 H34A 0.9800
C34 H34B 0.9800
C34 H34C 0.9800
C36 H36A 0.9800
C36 H36B 0.9800
C36 H36C 0.9800
C34A H34D 0.9800
C34A H34E 0.9800
C34A H34F 0.9800
C35A H35D 0.9800
C35A H35E 0.9800
C35A H35F 0.9800
C36A H36D 0.9800
C36A H36E 0.9800
C36A H36F 0.9800
C36A H1A 1.23(18)
